data_7132276
loop_
_publ_author_name
'Zaworotko, Michael'
'Koupepidou, Kyriaki'
'Bezrukov, Andrey A.'
'Castell, Dominic C.'
'Sensharma, Debobroto'
'Mukherjee, Soumya'

_publ_section_title
;
 Water vapour induced structural flexibility in a square lattice
 coordination network
;
_journal_name_full 'Chemical Communications'
_journal_paper_doi 10.1039/D3CC04109C
_journal_year 2023
_chemical_formula_moiety 'C30 H23 N6 Ni O5, 0.5(C4 H9 N O), 2.5(H2 O)'
_chemical_formula_sum 'C32 H30.83 N6.5 Ni O7.96'
_chemical_formula_weight 692.43
_chemical_name_common sql-(1,3-bib)(ndc)-Ni-alpha
_space_group_crystal_system orthorhombic
_space_group_IT_number 36
_space_group_name_Hall 'C 2c -2'
_space_group_name_H-M_alt 'C m c 21'
_atom_sites_solution_hydrogens mixed
_audit_creation_date 2023-10-05
_audit_creation_method
;
Olex2 1.5-alpha
(compiled 2023.08.24 svn.re1ec1418 for OlexSys, GUI svn.r6817)
;
_audit_update_record
;
2023-10-08 deposited with the CCDC.	2023-10-27 downloaded from the CCDC.
;
_cell_angle_alpha 90
_cell_angle_beta 90
_cell_angle_gamma 90
_cell_formula_units_Z 8
_cell_length_a 21.9995(8)
_cell_length_b 14.6850(5)
_cell_length_c 19.4382(6)
_cell_measurement_reflns_used 9920
_cell_measurement_temperature 150.00
_cell_measurement_theta_max 28.26
_cell_measurement_theta_min 2.97
_cell_volume 6279.8(4)
_computing_cell_refinement 'SAINT V8.40B (?, 2016)'
_computing_data_collection 'APEX3 (Bruker, 2016)'
_computing_data_reduction 'SAINT V8.40B (?, 2016)'
_computing_molecular_graphics 'Olex2 1.5-alpha (Dolomanov et al., 2009)'
_computing_publication_material 'Olex2 1.5-alpha (Dolomanov et al., 2009)'
_computing_structure_refinement 'SHELXL 2018/3 (Sheldrick, 2015)'
_computing_structure_solution 'SHELXT 2018/2 (Sheldrick, 2018)'
_diffrn_ambient_temperature 150.00
_diffrn_measured_fraction_theta_full 0.998
_diffrn_measured_fraction_theta_max 0.998
_diffrn_measurement_device_type 'Bruker APEX-II CCD'
_diffrn_measurement_method '\f and \w scans'
_diffrn_radiation_type MoK\a
_diffrn_radiation_wavelength 0.71073
_diffrn_reflns_av_R_equivalents 0.0416
_diffrn_reflns_av_unetI/netI 0.0203
_diffrn_reflns_Laue_measured_fraction_full 0.998
_diffrn_reflns_Laue_measured_fraction_max 0.998
_diffrn_reflns_limit_h_max 27
_diffrn_reflns_limit_h_min -27
_diffrn_reflns_limit_k_max 18
_diffrn_reflns_limit_k_min -18
_diffrn_reflns_limit_l_max 24
_diffrn_reflns_limit_l_min -24
_diffrn_reflns_number 83467
_diffrn_reflns_point_group_measured_fraction_full 0.998
_diffrn_reflns_point_group_measured_fraction_max 0.998
_diffrn_reflns_theta_full 25.242
_diffrn_reflns_theta_max 26.372
_diffrn_reflns_theta_min 2.797
_exptl_absorpt_coefficient_mu 0.681
_exptl_absorpt_correction_T_max 0.7457
_exptl_absorpt_correction_T_min 0.6897
_exptl_absorpt_correction_type multi-scan
_exptl_absorpt_process_details
;
SADABS-2016/2 (Bruker,2016/2) was used for absorption correction.
wR2(int) was 0.0669 before and 0.0611 after correction.
The Ratio of minimum to maximum transmission is 0.9249.
The \l/2 correction factor is Not present.
;
_exptl_crystal_colour blue
_exptl_crystal_colour_primary blue
_exptl_crystal_density_diffrn 1.465
_exptl_crystal_description plate
_exptl_crystal_F_000 2880
_exptl_crystal_size_max 0.597
_exptl_crystal_size_mid 0.513
_exptl_crystal_size_min 0.118
_refine_diff_density_max 0.672
_refine_diff_density_min -0.571
_refine_diff_density_rms 0.055
_refine_ls_abs_structure_details
;
 Refined as an inversion twin.
;
_refine_ls_abs_structure_Flack 0.140(16)
_refine_ls_extinction_method none
_refine_ls_goodness_of_fit_ref 1.046
_refine_ls_hydrogen_treatment mixed
_refine_ls_matrix_type full
_refine_ls_number_parameters 476
_refine_ls_number_reflns 6602
_refine_ls_number_restraints 7
_refine_ls_restrained_S_all 1.046
_refine_ls_R_factor_all 0.0377
_refine_ls_R_factor_gt 0.0331
_refine_ls_shift/su_max 0.001
_refine_ls_shift/su_mean 0.000
_refine_ls_structure_factor_coef Fsqd
_refine_ls_weighting_details 'w=1/[\s^2^(Fo^2^)+(0.0469P)^2^+8.5016P] where P=(Fo^2^+2Fc^2^)/3'
_refine_ls_weighting_scheme calc
_refine_ls_wR_factor_gt 0.0843
_refine_ls_wR_factor_ref 0.0877
_reflns_Friedel_coverage 0.939
_reflns_Friedel_fraction_full 0.998
_reflns_Friedel_fraction_max 0.998
_reflns_number_gt 6140
_reflns_number_total 6602
_reflns_threshold_expression 'I > 2\s(I)'
_cod_data_source_file d3cc04109c2.cif
_cod_data_source_block sql-(13-bib)(ndc)-ni-alpha
_cod_original_formula_sum 'C32 H30.83 N6.50 Ni O7.96'
_cod_database_code 7132276
_shelx_shelxl_version_number 2018/3
_shelx_space_group_comment
;
The symmetry employed for this shelxl refinement is uniquely defined
by the following loop, which should always be used as a source of
symmetry information in preference to the above space-group names.
They are only intended as comments.
;
_shelx_estimated_absorpt_t_max 0.924
_shelx_estimated_absorpt_t_min 0.687
_olex2_refinement_description
;
1. Twinned data refinement
 Scales: 0.860(16)
 0.140(16)
2. Fixed Uiso
 At 1.2 times of:
  All C(H) groups
 At 1.5 times of:
  All H(H) groups, All C(H,H,H) groups, All O(H,H) groups
3. Restrained distances
 O1D-H1DA = O1D-H1DB
 0.87 with sigma of 0.02
 O1E-H1EA = O1E-H1EB
 0.87 with sigma of 0.02
 H1DA-H1DB
 1.38 with sigma of 0.04
 H1EA-H1EB
 1.38 with sigma of 0.04
4. Uiso/Uaniso restraints and constraints
Uanis(C1A) = Uanis(C2A) = Uanis(N1A) = Uanis(C4A) = Uanis(O1A)
5. Others
 Sof(O1D)=Sof(H1DA)=Sof(H1DB)=Sof(H1C)=FVAR(1)
 Sof(O1E)=Sof(H1EA)=Sof(H1EB)=FVAR(2)
 Fixed Sof: H3AA(0.5) H3AB(0.5) H3AC(0.5) C2A(0.5) H2AA(0.5) H2AB(0.5)
 H2AC(0.5) C4A(0.5) O1A(0.5) C1A(0.5) H1AA(0.5) H1AB(0.5) H1AC(0.5)
6.a Rotating group:
 O1(H1A,H1B)
6.b Aromatic/amide H refined with riding coordinates:
 C20(H20), C32(H32), C21(H21), C7(H7), C15(H15), C25(H25), C9(H9), C3(H3),
 C31(H31), C13(H13), C28(H28), C8(H8), C26(H26), C5(H5), C14(H14), C19(H19),
 C2(H2), C27(H27), C12(H12), C10(H10), C6(H6), C17(H17), C16(H16), C1(H1)
6.c Idealised Me refined as rotating group:
 C3A(H3AA,H3AB,H3AC), C2A(H2AA,H2AB,H2AC), C1A(H1AA,H1AB,H1AC)
;
_olex2_submission_special_instructions 'No special instructions were received'

loop_
_space_group_symop_operation_xyz
'x, y, z'
'-x, -y, z+1/2'
'x, -y, z+1/2'
'-x, y, z'
'x+1/2, y+1/2, z'
'-x+1/2, -y+1/2, z+1/2'
'x+1/2, -y+1/2, z+1/2'
'-x+1/2, y+1/2, z'

loop_
_atom_site_label
_atom_site_type_symbol
_atom_site_fract_x
_atom_site_fract_y
_atom_site_fract_z
_atom_site_U_iso_or_equiv
_atom_site_adp_type
_atom_site_occupancy
_atom_site_site_symmetry_order
_atom_site_calc_flag
_atom_site_refinement_flags_posn
_atom_site_refinement_flags_adp
_atom_site_refinement_flags_occupancy
_atom_site_disorder_assembly
_atom_site_disorder_group
Ni1 Ni 0.70168(2) 0.56997(3) 0.58337(3) 0.02100(12) Uani 1 1 d . . . . .
O2 O 0.72858(12) 0.65130(19) 0.50208(13) 0.0227(6) Uani 1 1 d . . . . .
O1 O 0.61284(10) 0.62706(16) 0.57806(17) 0.0253(5) Uani 1 1 d . . . . .
H1A H 0.602503 0.662535 0.616928 0.038 Uiso 1 1 d R U . . .
H1B H 0.608381 0.670968 0.542787 0.038 Uiso 1 1 d R U . . .
O3 O 0.64080(14) 0.7053(2) 0.46134(16) 0.0297(7) Uani 1 1 d . . . . .
O5 O 0.77437(13) 0.8257(2) 0.15240(14) 0.0265(6) Uani 1 1 d . . . . .
O4 O 0.86700(14) 0.7910(2) 0.19264(17) 0.0361(8) Uani 1 1 d . . . . .
N4 N 0.60977(14) 0.4580(2) 0.75059(16) 0.0212(6) Uani 1 1 d . . . . .
N5 N 0.79022(12) 0.5226(2) 0.5860(2) 0.0249(6) Uani 1 1 d . . . . .
N2 N 0.60971(15) 0.3999(2) 0.44009(17) 0.0265(7) Uani 1 1 d . . . . .
N3 N 0.67500(15) 0.4963(2) 0.66910(18) 0.0260(7) Uani 1 1 d . . . . .
N6 N 0.88878(14) 0.5244(2) 0.56413(16) 0.0247(7) Uani 1 1 d . . . . .
N1 N 0.67205(16) 0.4704(2) 0.51184(19) 0.0277(8) Uani 1 1 d . . . . .
C22 C 0.69625(18) 0.6842(3) 0.4551(2) 0.0222(8) Uani 1 1 d . . . . .
C4 C 0.55447(18) 0.3775(3) 0.40594(19) 0.0238(8) Uani 1 1 d . . . . .
C20 C 1.000000 0.6465(4) 0.4571(3) 0.0264(12) Uani 1 2 d S T P . .
H20 H 1.000000 0.688443 0.419863 0.032 Uiso 1 2 calc R U P . .
C32 C 0.70301(17) 0.7712(3) 0.3470(2) 0.0260(8) Uani 1 1 d . . . . .
H32 H 0.668279 0.803631 0.362523 0.031 Uiso 1 1 calc R U . . .
C21 C 0.94544(16) 0.6170(3) 0.4834(2) 0.0245(8) Uani 1 1 d . . . . .
H21 H 0.908175 0.637682 0.464317 0.029 Uiso 1 1 calc R U . . .
C30 C 0.78112(18) 0.7530(3) 0.26069(19) 0.0249(8) Uani 1 1 d . . . . .
C7 C 0.500000 0.3968(4) 0.4389(3) 0.0203(10) Uani 1 2 d S T P . .
H7 H 0.500000 0.422995 0.483537 0.024 Uiso 1 2 calc R U P . .
C15 C 0.83581(16) 0.5713(3) 0.56329(18) 0.0234(8) Uani 1 1 d . . . . .
H15 H 0.832177 0.632518 0.547985 0.028 Uiso 1 1 calc R U . . .
C25 C 0.79744(18) 0.5688(3) 0.3938(2) 0.0240(8) Uani 1 1 d . . . . .
H25 H 0.777451 0.547839 0.434123 0.029 Uiso 1 1 calc R U . . .
C9 C 0.66617(17) 0.4677(3) 0.7821(2) 0.0287(9) Uani 1 1 d . . . . .
H9 H 0.675393 0.459805 0.829470 0.034 Uiso 1 1 calc R U . . .
C3 C 0.61693(18) 0.4698(3) 0.4852(2) 0.0236(8) Uani 1 1 d . . . . .
H3 H 0.586139 0.512774 0.496123 0.028 Uiso 1 1 calc R U . . .
C31 C 0.73021(19) 0.7961(3) 0.2843(2) 0.0289(9) Uani 1 1 d . . . . .
H31 H 0.712831 0.843809 0.257827 0.035 Uiso 1 1 calc R U . . .
C23 C 0.72542(18) 0.7011(3) 0.38621(18) 0.0221(8) Uani 1 1 d . . . . .
C13 C 0.500000 0.3610(4) 0.8742(3) 0.0248(11) Uani 1 2 d S T P . .
H13 H 0.500000 0.328859 0.916641 0.030 Uiso 1 2 calc R U P . .
C28 C 0.85672(18) 0.6268(3) 0.2748(2) 0.0273(8) Uani 1 1 d . . . . .
H28 H 0.877447 0.645957 0.234383 0.033 Uiso 1 1 calc R U . . .
C24 C 0.77648(16) 0.6496(3) 0.36078(18) 0.0205(7) Uani 1 1 d . . . . .
C33 C 0.8103(2) 0.7912(3) 0.1966(2) 0.0254(9) Uani 1 1 d . . . . .
C8 C 0.61776(18) 0.4765(3) 0.6833(2) 0.0242(9) Uani 1 1 d . . . . .
H8 H 0.586100 0.475304 0.650023 0.029 Uiso 1 1 calc R U . . .
C29 C 0.80590(16) 0.6774(3) 0.29841(19) 0.0210(7) Uani 1 1 d . . . . .
C18 C 0.94558(16) 0.5564(3) 0.53816(19) 0.0213(7) Uani 1 1 d . . . . .
C26 C 0.84562(19) 0.5211(3) 0.3685(2) 0.0300(9) Uani 1 1 d . . . . .
H26 H 0.858566 0.467222 0.391204 0.036 Uiso 1 1 calc R U . . .
C5 C 0.5550(2) 0.3365(3) 0.3407(2) 0.0327(10) Uani 1 1 d . . . . .
H5 H 0.592352 0.323351 0.318193 0.039 Uiso 1 1 calc R U . . .
C14 C 0.55492(17) 0.3839(3) 0.84390(19) 0.0234(8) Uani 1 1 d . . . . .
H14 H 0.592313 0.366156 0.864356 0.028 Uiso 1 1 calc R U . . .
C19 C 1.000000 0.5251(4) 0.5659(2) 0.0213(11) Uani 1 2 d S T P . .
H19 H 0.999999 0.483082 0.603053 0.026 Uiso 1 2 calc R U P . .
C2 C 0.6641(2) 0.3544(3) 0.4375(3) 0.0467(13) Uani 1 1 d . . . . .
H2 H 0.673328 0.302513 0.410247 0.056 Uiso 1 1 calc R U . . .
C27 C 0.8764(2) 0.5508(3) 0.3092(2) 0.0328(9) Uani 1 1 d . . . . .
H27 H 0.910891 0.518187 0.292983 0.039 Uiso 1 1 calc R U . . .
C11 C 0.55415(16) 0.4334(2) 0.78279(18) 0.0190(7) Uani 1 1 d . . . . .
C12 C 0.500000 0.4605(4) 0.7525(2) 0.0186(10) Uani 1 2 d S T P . .
H12 H 0.500000 0.496706 0.712042 0.022 Uiso 1 2 calc R U P . .
C10 C 0.70515(18) 0.4905(3) 0.7311(2) 0.0312(9) Uani 1 1 d . . . . .
H10 H 0.747404 0.501159 0.737188 0.037 Uiso 1 1 calc R U . . .
C6 C 0.500000 0.3157(4) 0.3097(3) 0.0342(14) Uani 1 2 d S T P . .
H6 H 0.500000 0.286425 0.266133 0.041 Uiso 1 2 calc R U P . .
C17 C 0.87561(17) 0.4389(3) 0.5902(3) 0.0385(11) Uani 1 1 d . . . . .
H17 H 0.903184 0.389977 0.597254 0.046 Uiso 1 1 calc R U . . .
C16 C 0.8154(2) 0.4396(3) 0.6035(2) 0.0403(12) Uani 1 1 d . . . . .
H16 H 0.793346 0.389808 0.622247 0.048 Uiso 1 1 calc R U . . .
C3A C 0.500000 0.2713(6) 0.6302(4) 0.054(2) Uani 1 2 d S T P . .
H3AA H 0.512857 0.243146 0.586827 0.082 Uiso 0.5 1 calc R U P A -1
H3AB H 0.510737 0.336081 0.629756 0.082 Uiso 0.5 1 calc R U P A -1
H3AC H 0.455900 0.264858 0.635341 0.082 Uiso 0.5 1 calc R U P A -1
N1A N 0.500000 0.1828(6) 0.7371(5) 0.0883(17) Uani 1 2 d S T P . .
C2A C 0.5349(8) 0.1463(11) 0.7830(9) 0.0883(17) Uani 0.5 1 d . . P B -1
H2AA H 0.571155 0.184204 0.789319 0.132 Uiso 0.5 1 calc R U P B -1
H2AB H 0.547180 0.085336 0.767805 0.132 Uiso 0.5 1 calc R U P B -1
H2AC H 0.512918 0.141588 0.826699 0.132 Uiso 0.5 1 calc R U P B -1
C4A C 0.5297(8) 0.2277(10) 0.6859(9) 0.0883(17) Uani 0.5 1 d . . P B -1
O1A O 0.5973(6) 0.2298(7) 0.6807(6) 0.0883(17) Uani 0.5 1 d . . P B -1
C1A C 0.4337(9) 0.1780(11) 0.7409(9) 0.0883(17) Uani 0.5 1 d . . P B -2
H1AA H 0.421761 0.146116 0.783141 0.132 Uiso 0.5 1 calc R U P B -2
H1AB H 0.418044 0.144844 0.700925 0.132 Uiso 0.5 1 calc R U P B -2
H1AC H 0.416823 0.239740 0.741380 0.132 Uiso 0.5 1 calc R U P B -2
O1B O 0.500000 0.5427(2) 0.5831(3) 0.0248(7) Uani 1 2 d S T P C 1
O1C O 1.000000 0.3071(5) 0.6488(4) 0.088(3) Uani 1 2 d S T P D 1
O1E O 0.6635(4) 0.2749(6) 0.6238(5) 0.048(3) Uani 0.423(12) 1 d D . P E 1
H1EA H 0.635(4) 0.235(7) 0.621(8) 0.073 Uiso 0.423(12) 1 d D U P E 1
H1EB H 0.695(4) 0.250(9) 0.643(8) 0.073 Uiso 0.423(12) 1 d D U P E 1
O1D O 1.0315(4) 0.2965(7) 0.5144(4) 0.059(3) Uani 0.493(13) 1 d D . P F 1
H1DA H 1.063(2) 0.317(9) 0.491(6) 0.088 Uiso 0.493(13) 1 d D U P F 1
H1DB H 1.000000 0.322(6) 0.495(5) 0.088 Uiso 0.99(3) 2 d DS U P F 1
C1 C 0.70162(19) 0.3976(3) 0.4810(3) 0.0434(12) Uani 1 1 d . . . . .
H1 H 0.742637 0.380786 0.489446 0.052 Uiso 1 1 calc R U . . .
H1BA H 0.527(2) 0.577(3) 0.577(4) 0.051(15) Uiso 1 1 d . . . G 1
H1C H 1.000000 0.290(7) 0.610(5) 0.076 Uiso 0.99(3) 2 d S U P F 1
O6 O 1.0576(3) 0.3497(4) 0.4240(3) 0.039(2) Uani 0.539(13) 1 d . . . H 1

loop_
_atom_site_aniso_label
_atom_site_aniso_U_11
_atom_site_aniso_U_22
_atom_site_aniso_U_33
_atom_site_aniso_U_23
_atom_site_aniso_U_13
_atom_site_aniso_U_12
Ni1 0.01285(19) 0.0232(2) 0.0269(2) -0.0017(2) 0.0063(2) -0.00127(16)
O2 0.0154(13) 0.0310(15) 0.0218(13) 0.0003(11) -0.0003(10) -0.0026(11)
O1 0.0156(10) 0.0258(12) 0.0345(13) -0.0085(13) 0.0069(13) -0.0006(9)
O3 0.0194(15) 0.0401(17) 0.0296(14) -0.0041(13) -0.0019(12) 0.0042(12)
O5 0.0207(14) 0.0348(15) 0.0240(13) 0.0042(11) -0.0081(11) -0.0029(12)
O4 0.0217(16) 0.0486(19) 0.0379(17) 0.0158(15) -0.0087(13) -0.0032(14)
N4 0.0139(15) 0.0249(16) 0.0248(15) 0.0066(13) -0.0007(12) -0.0003(12)
N5 0.0168(13) 0.0290(15) 0.0290(14) 0.0040(18) 0.0041(15) 0.0027(11)
N2 0.0214(17) 0.0259(16) 0.0323(17) -0.0076(14) 0.0098(14) -0.0020(13)
N3 0.0175(16) 0.0256(17) 0.0349(18) 0.0014(14) 0.0070(13) 0.0014(13)
N6 0.0155(14) 0.0269(16) 0.0317(18) 0.0039(13) 0.0028(12) 0.0009(12)
N1 0.0170(17) 0.0257(18) 0.0404(19) -0.0065(15) 0.0102(14) -0.0006(13)
C22 0.0190(19) 0.0214(19) 0.0263(19) -0.0090(15) -0.0052(15) -0.0026(15)
C4 0.030(2) 0.0197(18) 0.0223(18) -0.0055(14) 0.0072(15) -0.0040(16)
C20 0.022(3) 0.029(3) 0.028(3) 0.011(2) 0.000 0.000
C32 0.0196(18) 0.028(2) 0.0304(19) -0.0022(17) -0.0055(15) 0.0036(15)
C21 0.0156(18) 0.0280(19) 0.0299(19) 0.0036(16) -0.0030(15) 0.0023(15)
C30 0.0225(18) 0.028(2) 0.0242(18) 0.0005(16) -0.0096(15) -0.0029(16)
C7 0.022(3) 0.021(3) 0.018(2) -0.006(2) 0.000 0.000
C15 0.0158(16) 0.0259(17) 0.0285(19) -0.0007(14) 0.0025(13) -0.0007(14)
C25 0.027(2) 0.0213(17) 0.0239(18) -0.0026(14) -0.0011(15) -0.0019(16)
C9 0.0153(18) 0.034(2) 0.037(2) 0.0114(18) -0.0065(16) 0.0046(16)
C3 0.018(2) 0.024(2) 0.0282(19) -0.0078(17) 0.0054(16) 0.0021(15)
C31 0.029(2) 0.029(2) 0.0281(19) 0.0023(17) -0.0080(17) 0.0039(17)
C23 0.0182(19) 0.0259(19) 0.0223(17) -0.0047(15) -0.0061(14) -0.0021(15)
C13 0.031(3) 0.027(3) 0.017(2) 0.010(2) 0.000 0.000
C28 0.0233(19) 0.029(2) 0.0298(19) 0.0018(16) 0.0035(16) 0.0015(16)
C24 0.0146(16) 0.0231(18) 0.0237(17) -0.0046(15) -0.0044(14) -0.0036(14)
C33 0.025(2) 0.025(2) 0.0257(19) 0.0038(16) -0.0068(16) -0.0062(17)
C8 0.020(2) 0.027(2) 0.0254(19) 0.0013(16) 0.0030(16) -0.0037(15)
C29 0.0192(18) 0.0204(18) 0.0233(18) -0.0013(14) -0.0061(14) -0.0036(14)
C18 0.0163(18) 0.0242(18) 0.0235(17) -0.0021(14) 0.0025(14) -0.0009(14)
C26 0.032(2) 0.0222(19) 0.035(2) 0.0009(16) -0.0019(18) 0.0039(17)
C5 0.054(3) 0.0217(19) 0.0225(19) -0.0065(16) 0.0127(18) -0.0017(19)
C14 0.0221(19) 0.0278(19) 0.0203(17) 0.0072(15) -0.0044(14) 0.0018(16)
C19 0.017(2) 0.026(3) 0.022(3) 0.0015(19) 0.000 0.000
C2 0.029(2) 0.037(3) 0.074(3) -0.026(2) 0.015(2) 0.0050(19)
C27 0.030(2) 0.030(2) 0.038(2) -0.0028(18) 0.0053(18) 0.0063(17)
C11 0.0154(17) 0.0218(19) 0.0198(16) 0.0045(14) -0.0002(13) 0.0004(14)
C12 0.018(2) 0.021(3) 0.017(2) 0.003(2) 0.000 0.000
C10 0.0144(18) 0.033(2) 0.047(2) 0.0109(19) -0.0013(16) 0.0029(16)
C6 0.066(4) 0.022(3) 0.015(2) -0.005(2) 0.000 0.000
C17 0.0239(17) 0.034(2) 0.058(3) 0.017(2) 0.013(2) 0.0065(16)
C16 0.026(2) 0.035(2) 0.060(3) 0.019(2) 0.0159(19) -0.0008(17)
C3A 0.074(6) 0.046(4) 0.044(4) -0.009(3) 0.000 0.000
N1A 0.121(5) 0.062(3) 0.082(4) -0.027(3) 0.000 0.000
C2A 0.121(5) 0.062(3) 0.082(4) -0.027(3) 0.000 0.000
C4A 0.121(5) 0.062(3) 0.082(4) -0.027(3) 0.000 0.000
O1A 0.121(5) 0.062(3) 0.082(4) -0.027(3) 0.000 0.000
C1A 0.121(5) 0.062(3) 0.082(4) -0.027(3) 0.000 0.000
O1B 0.0159(16) 0.0273(18) 0.0312(18) 0.001(2) 0.000 0.000
O1C 0.152(8) 0.051(4) 0.060(4) 0.003(3) 0.000 0.000
O1E 0.032(5) 0.037(5) 0.077(6) 0.003(4) -0.014(4) 0.005(3)
O1D 0.037(4) 0.098(7) 0.041(4) -0.020(4) -0.014(3) 0.025(4)
C1 0.019(2) 0.036(2) 0.075(4) -0.025(2) 0.005(2) 0.0067(18)
O6 0.035(4) 0.034(4) 0.049(4) 0.005(3) 0.003(3) -0.003(2)

loop_
_atom_type_symbol
_atom_type_description
_atom_type_scat_dispersion_real
_atom_type_scat_dispersion_imag
_atom_type_scat_source
C C 0.0033 0.0016 'International Tables Vol C Tables 4.2.6.8 and 6.1.1.4'
H H 0.0000 0.0000 'International Tables Vol C Tables 4.2.6.8 and 6.1.1.4'
N N 0.0061 0.0033 'International Tables Vol C Tables 4.2.6.8 and 6.1.1.4'
Ni Ni 0.3393 1.1124 'International Tables Vol C Tables 4.2.6.8 and 6.1.1.4'
O O 0.0106 0.0060 'International Tables Vol C Tables 4.2.6.8 and 6.1.1.4'

loop_
_exptl_crystal_face_index_h
_exptl_crystal_face_index_k
_exptl_crystal_face_index_l
_exptl_crystal_face_perp_dist
-1.00 0.00 1.00 0.1840
1.00 0.00 -1.00 0.2240
1.00 0.00 1.00 0.1480
-1.00 0.00 -1.00 0.2440
-1.00 1.00 0.00 0.0550
1.00 -1.00 0.00 0.0590
1.00 -1.00 1.00 0.1420
-1.00 1.00 -1.00 0.1810
0.00 1.00 1.00 0.1100
0.00 -1.00 -1.00 0.1820
0.00 -1.00 1.00 0.1570
0.00 1.00 -1.00 0.1810

loop_
_geom_angle_atom_site_label_1
_geom_angle_atom_site_label_2
_geom_angle_atom_site_label_3
_geom_angle
_geom_angle_site_symmetry_1
_geom_angle_site_symmetry_3
_geom_angle_publ_flag
O2 Ni1 O1 89.90(11) . . ?
O2 Ni1 O5 89.72(11) . 6_665 ?
O2 Ni1 N5 86.76(13) . . ?
O2 Ni1 N3 176.07(13) . . ?
O2 Ni1 N1 89.15(13) . . ?
O5 Ni1 O1 88.52(11) 6_665 . ?
O5 Ni1 N1 175.92(13) 6_665 . ?
N5 Ni1 O1 176.17(11) . . ?
N5 Ni1 O5 89.60(13) . 6_665 ?
N5 Ni1 N3 94.10(14) . . ?
N5 Ni1 N1 94.25(14) . . ?
N3 Ni1 O1 89.11(13) . . ?
N3 Ni1 O5 86.45(13) . 6_665 ?
N3 Ni1 N1 94.61(14) . . ?
N1 Ni1 O1 87.57(12) . . ?
C22 O2 Ni1 128.1(3) . . ?
Ni1 O1 H1A 113.5 . . ?
Ni1 O1 H1B 113.5 . . ?
H1A O1 H1B 100.3 . . ?
C33 O5 Ni1 124.5(3) . 6_664 ?
C9 N4 C11 126.9(3) . . ?
C8 N4 C9 106.9(3) . . ?
C8 N4 C11 126.2(3) . . ?
C15 N5 Ni1 122.0(2) . . ?
C15 N5 C16 104.9(3) . . ?
C16 N5 Ni1 132.8(3) . . ?
C3 N2 C4 125.1(3) . . ?
C3 N2 C2 106.9(3) . . ?
C2 N2 C4 128.0(3) . . ?
C8 N3 Ni1 123.5(3) . . ?
C8 N3 C10 105.2(3) . . ?
C10 N3 Ni1 126.8(3) . . ?
C15 N6 C18 125.5(3) . . ?
C15 N6 C17 106.6(3) . . ?
C17 N6 C18 127.7(3) . . ?
C3 N1 Ni1 123.0(3) . . ?
C3 N1 C1 104.8(4) . . ?
C1 N1 Ni1 132.1(3) . . ?
O2 C22 O3 124.8(4) . . ?
O2 C22 C23 118.0(3) . . ?
O3 C22 C23 117.1(4) . . ?
C7 C4 N2 118.4(3) . . ?
C7 C4 C5 120.8(4) . . ?
C5 C4 N2 120.8(4) . . ?
C21 C20 H20 119.2 . . ?
C21 C20 H20 119.2 4_755 . ?
C21 C20 C21 121.6(5) 4_755 . ?
C31 C32 H32 119.2 . . ?
C23 C32 H32 119.2 . . ?
C23 C32 C31 121.6(4) . . ?
C20 C21 H21 120.5 . . ?
C20 C21 C18 119.1(4) . . ?
C18 C21 H21 120.5 . . ?
C31 C30 C33 117.0(4) . . ?
C31 C30 C29 119.8(4) . . ?
C29 C30 C33 123.2(4) . . ?
C4 C7 C4 119.4(5) . 4_655 ?
C4 C7 H7 120.3 . . ?
C4 C7 H7 120.3 4_655 . ?
N5 C15 N6 112.2(3) . . ?
N5 C15 H15 123.9 . . ?
N6 C15 H15 123.9 . . ?
C24 C25 H25 119.4 . . ?
C26 C25 H25 119.4 . . ?
C26 C25 C24 121.1(4) . . ?
N4 C9 H9 127.2 . . ?
C10 C9 N4 105.6(3) . . ?
C10 C9 H9 127.2 . . ?
N2 C3 H3 124.3 . . ?
N1 C3 N2 111.5(3) . . ?
N1 C3 H3 124.3 . . ?
C32 C31 H31 119.3 . . ?
C30 C31 C32 121.3(4) . . ?
C30 C31 H31 119.3 . . ?
C32 C23 C22 117.7(4) . . ?
C32 C23 C24 118.8(3) . . ?
C24 C23 C22 123.4(3) . . ?
C14 C13 H13 119.3 4_655 . ?
C14 C13 H13 119.3 . . ?
C14 C13 C14 121.4(5) 4_655 . ?
C29 C28 H28 119.4 . . ?
C27 C28 H28 119.4 . . ?
C27 C28 C29 121.1(4) . . ?
C25 C24 C23 122.3(3) . . ?
C25 C24 C29 118.1(3) . . ?
C29 C24 C23 119.5(3) . . ?
O5 C33 C30 116.2(4) . . ?
O4 C33 O5 125.3(4) . . ?
O4 C33 C30 118.4(4) . . ?
N4 C8 H8 124.1 . . ?
N3 C8 N4 111.7(4) . . ?
N3 C8 H8 124.1 . . ?
C28 C29 C30 122.5(4) . . ?
C28 C29 C24 118.8(3) . . ?
C24 C29 C30 118.7(3) . . ?
C21 C18 N6 118.8(3) . . ?
C21 C18 C19 120.8(3) . . ?
C19 C18 N6 120.5(3) . . ?
C25 C26 H26 119.6 . . ?
C25 C26 C27 120.8(4) . . ?
C27 C26 H26 119.6 . . ?
C4 C5 H5 120.7 . . ?
C6 C5 C4 118.6(4) . . ?
C6 C5 H5 120.7 . . ?
C13 C14 H14 120.7 . . ?
C13 C14 C11 118.6(4) . . ?
C11 C14 H14 120.7 . . ?
C18 C19 C18 118.7(5) 4_755 . ?
C18 C19 H19 120.6 . . ?
C18 C19 H19 120.6 4_755 . ?
N2 C2 H2 126.8 . . ?
C1 C2 N2 106.5(4) . . ?
C1 C2 H2 126.8 . . ?
C28 C27 C26 119.9(4) . . ?
C28 C27 H27 120.0 . . ?
C26 C27 H27 120.0 . . ?
C14 C11 N4 119.8(3) . . ?
C12 C11 N4 118.7(3) . . ?
C12 C11 C14 121.4(3) . . ?
C11 C12 C11 118.4(4) . 4_655 ?
C11 C12 H12 120.8 . . ?
C11 C12 H12 120.8 4_655 . ?
N3 C10 H10 124.7 . . ?
C9 C10 N3 110.5(3) . . ?
C9 C10 H10 124.7 . . ?
C5 C6 C5 121.7(5) . 4_655 ?
C5 C6 H6 119.1 . . ?
C5 C6 H6 119.1 4_655 . ?
N6 C17 H17 127.2 . . ?
C16 C17 N6 105.6(4) . . ?
C16 C17 H17 127.2 . . ?
N5 C16 H16 124.7 . . ?
C17 C16 N5 110.7(4) . . ?
C17 C16 H16 124.7 . . ?
H3AA C3A H3AB 109.5 . . ?
H3AA C3A H3AC 109.5 . . ?
H3AB C3A H3AC 109.5 . . ?
C4A C3A H3AA 109.5 . . ?
C4A C3A H3AB 109.5 . . ?
C4A C3A H3AC 109.5 . . ?
C2A N1A C4A 114.9(11) . . ?
N1A C2A H2AA 109.5 . . ?
N1A C2A H2AB 109.5 . . ?
N1A C2A H2AC 109.5 . . ?
H2AA C2A H2AB 109.5 . . ?
H2AA C2A H2AC 109.5 . . ?
H2AB C2A H2AC 109.5 . . ?
C3A C4A O1A 113.5(13) . . ?
N1A C4A C3A 123.9(14) . . ?
N1A C4A O1A 122.5(13) . . ?
N1A C1A H1AA 109.5 . . ?
N1A C1A H1AB 109.5 . . ?
N1A C1A H1AC 109.5 . . ?
H1AA C1A H1AB 109.5 . . ?
H1AA C1A H1AC 109.5 . . ?
H1AB C1A H1AC 109.5 . . ?
H1BA O1B H1BA 96(7) . 4_655 ?
H1EA O1E H1EB 109(7) . . ?
H1DA O1D H1DB 104(6) . . ?
N1 C1 H1 124.8 . . ?
C2 C1 N1 110.4(4) . . ?
C2 C1 H1 124.8 . . ?

loop_
_geom_bond_atom_site_label_1
_geom_bond_atom_site_label_2
_geom_bond_distance
_geom_bond_site_symmetry_2
_geom_bond_publ_flag
Ni1 O2 2.067(3) . ?
Ni1 O1 2.129(2) . ?
Ni1 O5 2.104(3) 6_665 ?
Ni1 N5 2.069(3) . ?
Ni1 N3 2.072(3) . ?
Ni1 N1 2.120(4) . ?
O2 C22 1.255(5) . ?
O1 H1A 0.9455 . ?
O1 H1B 0.9463 . ?
O3 C22 1.265(5) . ?
O5 C33 1.273(5) . ?
O4 C33 1.251(6) . ?
N4 C9 1.391(5) . ?
N4 C8 1.348(5) . ?
N4 C11 1.421(5) . ?
N5 C15 1.308(5) . ?
N5 C16 1.382(5) . ?
N2 C4 1.423(5) . ?
N2 C3 1.359(5) . ?
N2 C2 1.370(6) . ?
N3 C8 1.322(5) . ?
N3 C10 1.378(6) . ?
N6 C15 1.354(5) . ?
N6 C18 1.428(5) . ?
N6 C17 1.384(5) . ?
N1 C3 1.319(5) . ?
N1 C1 1.388(5) . ?
C22 C23 1.505(6) . ?
C4 C7 1.388(5) . ?
C4 C5 1.404(5) . ?
C20 H20 0.9500 . ?
C20 C21 1.375(5) 4_755 ?
C20 C21 1.375(5) . ?
C32 H32 0.9500 . ?
C32 C31 1.405(6) . ?
C32 C23 1.372(6) . ?
C21 H21 0.9500 . ?
C21 C18 1.386(5) . ?
C30 C31 1.366(6) . ?
C30 C33 1.509(6) . ?
C30 C29 1.438(5) . ?
C7 H7 0.9500 . ?
C15 H15 0.9500 . ?
C25 H25 0.9500 . ?
C25 C24 1.426(5) . ?
C25 C26 1.362(6) . ?
C9 H9 0.9500 . ?
C9 C10 1.353(6) . ?
C3 H3 0.9500 . ?
C31 H31 0.9500 . ?
C23 C24 1.441(5) . ?
C13 H13 0.9500 . ?
C13 C14 1.386(4) . ?
C13 C14 1.386(4) 4_655 ?
C28 H28 0.9500 . ?
C28 C29 1.419(5) . ?
C28 C27 1.373(6) . ?
C24 C29 1.433(5) . ?
C8 H8 0.9500 . ?
C18 C19 1.391(4) . ?
C26 H26 0.9500 . ?
C26 C27 1.407(6) . ?
C5 H5 0.9500 . ?
C5 C6 1.386(5) . ?
C14 H14 0.9500 . ?
C14 C11 1.393(5) . ?
C19 H19 0.9500 . ?
C2 H2 0.9500 . ?
C2 C1 1.342(7) . ?
C27 H27 0.9500 . ?
C11 C12 1.387(4) . ?
C12 H12 0.9500 . ?
C10 H10 0.9500 . ?
C6 H6 0.9500 . ?
C17 H17 0.9500 . ?
C17 C16 1.350(6) . ?
C16 H16 0.9500 . ?
C3A H3AA 0.9800 . ?
C3A H3AB 0.9800 . ?
C3A H3AC 0.9800 . ?
C3A C4A 1.417(18) . ?
N1A C2A 1.295(18) . ?
N1A C4A 1.361(18) . ?
N1A C1A 1.462(19) . ?
C2A H2AA 0.9800 . ?
C2A H2AB 0.9800 . ?
C2A H2AC 0.9800 . ?
C4A O1A 1.49(2) . ?
C1A H1AA 0.9800 . ?
C1A H1AB 0.9800 . ?
C1A H1AC 0.9800 . ?
O1B H1BA 0.79(5) . ?
O1B H1BA 0.79(5) 4_655 ?
O1C H1C 0.80(10) . ?
O1E H1EA 0.86(3) . ?
O1E H1EB 0.86(3) . ?
O1D H1DA 0.88(3) . ?
O1D H1DB 0.88(3) . ?
C1 H1 0.9500 . ?
O6 H1DA 1.39(9) . ?

loop_
_geom_torsion_atom_site_label_1
_geom_torsion_atom_site_label_2
_geom_torsion_atom_site_label_3
_geom_torsion_atom_site_label_4
_geom_torsion
_geom_torsion_site_symmetry_1
_geom_torsion_site_symmetry_2
_geom_torsion_site_symmetry_3
_geom_torsion_site_symmetry_4
_geom_torsion_publ_flag
Ni1 O2 C22 O3 29.9(6) . . . . ?
Ni1 O2 C22 C23 -151.0(3) . . . . ?
Ni1 O5 C33 O4 -23.9(6) 6_664 . . . ?
Ni1 O5 C33 C30 152.1(3) 6_664 . . . ?
Ni1 N5 C15 N6 -174.4(3) . . . . ?
Ni1 N5 C16 C17 173.7(4) . . . . ?
Ni1 N3 C8 N4 -158.1(3) . . . . ?
Ni1 N3 C10 C9 156.7(3) . . . . ?
Ni1 N1 C3 N2 179.1(3) . . . . ?
Ni1 N1 C1 C2 -178.6(4) . . . . ?
O2 C22 C23 C32 -150.3(4) . . . . ?
O2 C22 C23 C24 27.7(5) . . . . ?
O3 C22 C23 C32 29.0(5) . . . . ?
O3 C22 C23 C24 -153.1(4) . . . . ?
N4 C9 C10 N3 0.5(5) . . . . ?
N4 C11 C12 C11 177.6(3) . . . 4_655 ?
N2 C4 C7 C4 178.6(3) . . . 4_655 ?
N2 C4 C5 C6 179.7(4) . . . . ?
N2 C2 C1 N1 0.2(6) . . . . ?
N6 C18 C19 C18 178.6(3) . . . 4_755 ?
N6 C17 C16 N5 0.5(6) . . . . ?
C22 C23 C24 C25 10.4(5) . . . . ?
C22 C23 C24 C29 -172.6(3) . . . . ?
C4 N2 C3 N1 176.1(4) . . . . ?
C4 N2 C2 C1 -176.4(4) . . . . ?
C4 C5 C6 C5 1.8(9) . . . 4_655 ?
C20 C21 C18 N6 -178.5(4) . . . . ?
C20 C21 C18 C19 -0.7(6) . . . . ?
C32 C23 C24 C25 -171.6(3) . . . . ?
C32 C23 C24 C29 5.3(5) . . . . ?
C21 C20 C21 C18 0.6(8) 4_755 . . . ?
C21 C18 C19 C18 0.8(7) . . . 4_755 ?
C7 C4 C5 C6 0.0(7) . . . . ?
C15 N5 C16 C17 -0.8(6) . . . . ?
C15 N6 C18 C21 -30.2(5) . . . . ?
C15 N6 C18 C19 151.9(4) . . . . ?
C15 N6 C17 C16 0.0(6) . . . . ?
C25 C24 C29 C30 173.4(3) . . . . ?
C25 C24 C29 C28 -3.9(5) . . . . ?
C25 C26 C27 C28 -2.3(7) . . . . ?
C9 N4 C8 N3 0.6(5) . . . . ?
C9 N4 C11 C14 -24.4(6) . . . . ?
C9 N4 C11 C12 155.0(4) . . . . ?
C3 N2 C4 C7 -29.9(6) . . . . ?
C3 N2 C4 C5 150.3(4) . . . . ?
C3 N2 C2 C1 0.4(6) . . . . ?
C3 N1 C1 C2 -0.7(6) . . . . ?
C31 C32 C23 C22 175.4(4) . . . . ?
C31 C32 C23 C24 -2.7(6) . . . . ?
C31 C30 C33 O5 -33.5(5) . . . . ?
C31 C30 C33 O4 142.8(4) . . . . ?
C31 C30 C29 C28 176.6(4) . . . . ?
C31 C30 C29 C24 -0.6(5) . . . . ?
C23 C32 C31 C30 -1.7(6) . . . . ?
C23 C24 C29 C30 -3.7(5) . . . . ?
C23 C24 C29 C28 179.0(3) . . . . ?
C13 C14 C11 N4 179.9(4) . . . . ?
C13 C14 C11 C12 0.5(6) . . . . ?
C24 C25 C26 C27 0.5(6) . . . . ?
C33 C30 C31 C32 -174.0(4) . . . . ?
C33 C30 C29 C28 -6.2(6) . . . . ?
C33 C30 C29 C24 176.5(3) . . . . ?
C8 N4 C9 C10 -0.7(5) . . . . ?
C8 N4 C11 C14 155.5(4) . . . . ?
C8 N4 C11 C12 -25.1(6) . . . . ?
C8 N3 C10 C9 -0.2(5) . . . . ?
C29 C30 C31 C32 3.4(6) . . . . ?
C29 C30 C33 O5 149.3(4) . . . . ?
C29 C30 C33 O4 -34.4(6) . . . . ?
C29 C28 C27 C26 0.8(6) . . . . ?
C18 N6 C15 N5 175.4(4) . . . . ?
C18 N6 C17 C16 -175.8(4) . . . . ?
C26 C25 C24 C23 179.7(4) . . . . ?
C26 C25 C24 C29 2.6(5) . . . . ?
C5 C4 C7 C4 -1.7(8) . . . 4_655 ?
C14 C13 C14 C11 2.0(8) 4_655 . . . ?
C14 C11 C12 C11 -3.0(7) . . . 4_655 ?
C2 N2 C4 C7 146.4(5) . . . . ?
C2 N2 C4 C5 -33.4(6) . . . . ?
C2 N2 C3 N1 -0.9(5) . . . . ?
C27 C28 C29 C30 -175.0(4) . . . . ?
C27 C28 C29 C24 2.3(6) . . . . ?
C11 N4 C9 C10 179.3(4) . . . . ?
C11 N4 C8 N3 -179.4(3) . . . . ?
C10 N3 C8 N4 -0.3(5) . . . . ?
C17 N6 C15 N5 -0.6(5) . . . . ?
C17 N6 C18 C21 144.9(5) . . . . ?
C17 N6 C18 C19 -33.0(6) . . . . ?
C16 N5 C15 N6 0.8(5) . . . . ?
C2A N1A C4A C3A 179.1(11) . . . . ?
C2A N1A C4A O1A 3.7(17) . . . . ?
C1 N1 C3 N2 1.0(5) . . . . ?

loop_
_twin_individual_id
_twin_individual_mass_fraction_refined
1 0.860(16)
2 0.140(16)
